data_7032175
loop_
_publ_author_name
'Giri, Chandan'
'Topi\'c, Filip'
'Mal, Prasenjit'
'Rissanen, Kari'

_publ_section_title
;
 Anion-controlled formation of an aminal-(bis)imine Fe(ii)-complex.
;
_journal_issue 42
_journal_name_full 'Dalton transactions (Cambridge, England : 2003)'
_journal_page_first 15697
_journal_page_last 15699
_journal_paper_doi 10.1039/c4dt02180k
_journal_volume 43
_journal_year 2014
_chemical_formula_moiety 'C18 H14 Cl2 Fe N4'
_chemical_formula_sum 'C18 H14 Cl2 Fe N4'
_chemical_formula_weight 413.08
_space_group_crystal_system monoclinic
_space_group_IT_number 15
_space_group_name_Hall '-C 2yc'
_space_group_name_H-M_alt 'C 1 2/c 1'
_symmetry_space_group_name_Hall '-C 2yc'
_symmetry_space_group_name_H-M 'C 1 2/c 1'
_atom_sites_solution_hydrogens geom
_atom_sites_solution_primary iterative
_atom_sites_solution_secondary difmap
_audit_creation_method SHELXL-2013
_cell_angle_alpha 90
_cell_angle_beta 101.637(3)
_cell_angle_gamma 90
_cell_formula_units_Z 4
_cell_length_a 10.2438(3)
_cell_length_b 19.3127(6)
_cell_length_c 8.8565(2)
_cell_measurement_reflns_used 1297
_cell_measurement_temperature 123.0(1)
_cell_measurement_theta_max 74.0560
_cell_measurement_theta_min 4.9530
_cell_volume 1716.11(8)
_computing_cell_refinement
;
CrysAlisPro, Agilent Technologies,
Version 1.171.36.28 (release 01-02-2013 CrysAlis171 .NET)
(compiled Feb  1 2013,16:14:44)
;
_computing_data_collection
;
CrysAlisPro, Agilent Technologies,
Version 1.171.36.28 (release 01-02-2013 CrysAlis171 .NET)
(compiled Feb  1 2013,16:14:44)
;
_computing_data_reduction
;
CrysAlisPro, Agilent Technologies,
Version 1.171.36.28 (release 01-02-2013 CrysAlis171 .NET)
(compiled Feb  1 2013,16:14:44)
;
_computing_publication_material 'WinGX (Farrugia, 2012)'
_computing_structure_refinement 'SHELXL-2013 (Sheldrick, 2008)'
_computing_structure_solution 'Superflip (Palatinus & Chapuis, 2007)'
_diffrn_ambient_temperature 123.0(1)
_diffrn_detector_area_resol_mean 10.3953
_diffrn_measured_fraction_theta_full 0.986
_diffrn_measured_fraction_theta_max 0.986
_diffrn_measurement_device_type 'SuperNova, Dual, Cu at zero, Atlas'
_diffrn_measurement_method '\w scans'
_diffrn_radiation_monochromator mirror
_diffrn_radiation_source 'SuperNova (Cu) X-ray Source'
_diffrn_radiation_type CuK\a
_diffrn_radiation_wavelength 1.54184
_diffrn_reflns_av_R_equivalents 0.0225
_diffrn_reflns_av_unetI/netI 0.0291
_diffrn_reflns_Laue_measured_fraction_full 0.986
_diffrn_reflns_Laue_measured_fraction_max 0.986
_diffrn_reflns_limit_h_max 10
_diffrn_reflns_limit_h_min -12
_diffrn_reflns_limit_k_max 23
_diffrn_reflns_limit_k_min -21
_diffrn_reflns_limit_l_max 10
_diffrn_reflns_limit_l_min -5
_diffrn_reflns_number 2658
_diffrn_reflns_point_group_measured_fraction_full 0.986
_diffrn_reflns_point_group_measured_fraction_max 0.986
_diffrn_reflns_theta_full 67.750
_diffrn_reflns_theta_max 67.742
_diffrn_reflns_theta_min 4.967
_exptl_absorpt_coefficient_mu 9.976
_exptl_absorpt_correction_T_max 0.865
_exptl_absorpt_correction_T_min 0.503
_exptl_absorpt_correction_type gaussian
_exptl_absorpt_process_details
;
CrysAlisPro, Agilent Technologies,
Version 1.171.36.28 (release 01-02-2013 CrysAlis171 .NET)
(compiled Feb  1 2013,16:14:44)
Numerical absorption correction based on gaussian integration over
 a multifaceted crystal model.
;
_exptl_crystal_colour purple
_exptl_crystal_density_diffrn 1.599
_exptl_crystal_density_meas ?
_exptl_crystal_description lath
_exptl_crystal_F_000 840
_exptl_crystal_size_max 0.154
_exptl_crystal_size_mid 0.066
_exptl_crystal_size_min 0.018
_refine_diff_density_max 0.426
_refine_diff_density_min -0.312
_refine_diff_density_rms 0.070
_refine_ls_extinction_method none
_refine_ls_goodness_of_fit_ref 1.063
_refine_ls_hydrogen_treatment constr
_refine_ls_matrix_type full
_refine_ls_number_parameters 114
_refine_ls_number_reflns 1545
_refine_ls_number_restraints 0
_refine_ls_restrained_S_all 1.063
_refine_ls_R_factor_all 0.0362
_refine_ls_R_factor_gt 0.0343
_refine_ls_shift/su_max 0.000
_refine_ls_shift/su_mean 0.000
_refine_ls_structure_factor_coef Fsqd
_refine_ls_weighting_details 'w=1/[\s^2^(Fo^2^)+(0.0582P)^2^+0.4697P] where P=(Fo^2^+2Fc^2^)/3'
_refine_ls_weighting_scheme calc
_refine_ls_wR_factor_gt 0.0897
_refine_ls_wR_factor_ref 0.0922
_reflns_Friedel_coverage 0.000
_reflns_number_gt 1455
_reflns_number_total 1545
_reflns_threshold_expression 'I > 2\s(I)'
_cod_data_source_file c4dt02180k2.cif
_cod_data_source_block 4
_cod_depositor_comments
;Adding full bibliography for 7032174--7032175.cif.

The following automatic conversions were performed:

'_exptl_crystal_density_meas' value 'not measured' was changed to '?'
- the value is perceived as not measured.

Automatic conversion script
Id: cif_fix_values 3008 2015-01-20 13:52:24Z robertas 
;
_cod_database_code 7032175
_shelx_space_group_comment
;
The symmetry employed for this shelxl refinement is uniquely defined
by the following loop, which should always be used as a source of
symmetry information in preference to the above space-group names.
They are only intended as comments.
;
_shelx_estimated_absorpt_t_min 0.308
_shelx_estimated_absorpt_t_max 0.839
_shelxl_version_number 2013-4

loop_
_space_group_symop_operation_xyz
'x, y, z'
'-x, y, -z+1/2'
'x+1/2, y+1/2, z'
'-x+1/2, y+1/2, -z+1/2'
'-x, -y, -z'
'x, -y, z-1/2'
'-x+1/2, -y+1/2, -z'
'x+1/2, -y+1/2, z-1/2'

loop_
_atom_site_label
_atom_site_type_symbol
_atom_site_fract_x
_atom_site_fract_y
_atom_site_fract_z
_atom_site_U_iso_or_equiv
_atom_site_adp_type
_atom_site_occupancy
_atom_site_site_symmetry_order
_atom_site_calc_flag
_atom_site_refinement_flags_posn
_atom_site_refinement_flags_adp
_atom_site_refinement_flags_occupancy
Cl1 Cl 0.71271(5) 0.14125(3) 0.68587(6) 0.02793(19) Uani 1 1 d . . .
Fe1 Fe 0.5000 0.17471(2) 0.7500 0.02155(18) Uani 1 2 d S T P
C2A C 0.3913(2) 0.06931(12) 0.4733(3) 0.0252(5) Uani 1 1 d . . .
H2A H 0.4094 0.0345 0.5505 0.030 Uiso 1 1 calc R U .
C3A C 0.3429(2) 0.04882(13) 0.3214(3) 0.0267(5) Uani 1 1 d . . .
H3A H 0.3290 0.0012 0.2959 0.032 Uiso 1 1 calc R U .
C4A C 0.3155(2) 0.09932(13) 0.2087(3) 0.0263(5) Uani 1 1 d . . .
H4A H 0.2834 0.0870 0.1040 0.032 Uiso 1 1 calc R U .
C5A C 0.3354(2) 0.16805(12) 0.2508(3) 0.0247(5) Uani 1 1 d . . .
H5A H 0.3160 0.2037 0.1757 0.030 Uiso 1 1 calc R U .
C6A C 0.3844(2) 0.18411(12) 0.4047(3) 0.0232(5) Uani 1 1 d . . .
C7A C 0.4086(2) 0.25530(12) 0.4583(3) 0.0239(5) Uani 1 1 d . . .
H7A H 0.3921 0.2931 0.3885 0.029 Uiso 1 1 calc R U .
C9A C 0.4754(2) 0.33147(11) 0.6697(3) 0.0219(5) Uani 1 1 d . . .
C10A C 0.4501(2) 0.39419(12) 0.5902(3) 0.0260(5) Uani 1 1 d . . .
H10A H 0.4165 0.3945 0.4821 0.031 Uiso 1 1 calc R U .
C11A C 0.4745(2) 0.45581(12) 0.6708(3) 0.0282(5) Uani 1 1 d . . .
H11A H 0.4564 0.4986 0.6176 0.034 Uiso 1 1 calc R U .
N1A N 0.41342(18) 0.13500(10) 0.5160(2) 0.0239(4) Uani 1 1 d . . .
N8A N 0.45289(18) 0.26518(10) 0.6031(2) 0.0223(4) Uani 1 1 d . . .

loop_
_atom_site_aniso_label
_atom_site_aniso_U_11
_atom_site_aniso_U_22
_atom_site_aniso_U_33
_atom_site_aniso_U_23
_atom_site_aniso_U_13
_atom_site_aniso_U_12
Cl1 0.0258(3) 0.0350(3) 0.0225(3) -0.0059(2) 0.0039(2) -0.0026(2)
Fe1 0.0259(3) 0.0219(3) 0.0160(3) 0.000 0.00224(19) 0.000
C2A 0.0276(11) 0.0264(12) 0.0216(11) 0.0006(9) 0.0048(9) 0.0011(9)
C3A 0.0259(10) 0.0271(12) 0.0279(12) -0.0036(10) 0.0072(9) -0.0018(9)
C4A 0.0222(10) 0.0361(13) 0.0208(10) -0.0045(10) 0.0044(8) -0.0009(9)
C5A 0.0210(11) 0.0335(13) 0.0193(11) 0.0010(9) 0.0034(9) 0.0013(9)
C6A 0.0183(10) 0.0300(12) 0.0211(11) 0.0017(9) 0.0031(8) 0.0032(9)
C7A 0.0252(11) 0.0271(12) 0.0189(10) 0.0024(9) 0.0032(8) 0.0037(9)
C9A 0.0203(10) 0.0236(12) 0.0223(12) -0.0010(9) 0.0050(8) 0.0003(8)
C10A 0.0274(11) 0.0259(12) 0.0252(11) 0.0030(10) 0.0063(9) 0.0023(9)
C11A 0.0297(11) 0.0236(12) 0.0332(12) 0.0043(10) 0.0108(9) 0.0023(10)
N1A 0.0219(9) 0.0305(11) 0.0198(9) 0.0026(8) 0.0051(7) 0.0025(8)
N8A 0.0222(9) 0.0232(10) 0.0216(9) 0.0006(8) 0.0045(7) 0.0005(7)

loop_
_atom_type_symbol
_atom_type_description
_atom_type_scat_dispersion_real
_atom_type_scat_dispersion_imag
_atom_type_scat_source
C C 0.0181 0.0091 'International Tables Vol C Tables 4.2.6.8 and 6.1.1.4'
H H 0.0000 0.0000 'International Tables Vol C Tables 4.2.6.8 and 6.1.1.4'
Cl Cl 0.3639 0.7018 'International Tables Vol C Tables 4.2.6.8 and 6.1.1.4'
Fe Fe -1.1336 3.1974 'International Tables Vol C Tables 4.2.6.8 and 6.1.1.4'
N N 0.0311 0.0180 'International Tables Vol C Tables 4.2.6.8 and 6.1.1.4'

loop_
_geom_angle_atom_site_label_1
_geom_angle_atom_site_label_2
_geom_angle_atom_site_label_3
_geom_angle
_geom_angle_site_symmetry_1
_geom_angle_site_symmetry_3
N8A Fe1 N8A 73.03(10) 2_656 .
N8A Fe1 N1A 73.74(7) 2_656 2_656
N8A Fe1 N1A 146.63(7) . 2_656
N8A Fe1 N1A 146.63(7) 2_656 .
N8A Fe1 N1A 73.74(7) . .
N1A Fe1 N1A 139.59(10) 2_656 .
N8A Fe1 Cl1 104.52(5) 2_656 .
N8A Fe1 Cl1 100.01(5) . .
N1A Fe1 Cl1 85.34(5) 2_656 .
N1A Fe1 Cl1 84.19(5) . .
N8A Fe1 Cl1 100.01(5) 2_656 2_656
N8A Fe1 Cl1 104.52(5) . 2_656
N1A Fe1 Cl1 84.20(5) 2_656 2_656
N1A Fe1 Cl1 85.34(5) . 2_656
Cl1 Fe1 Cl1 149.37(3) . 2_656
N1A C2A C3A 123.5(2) . .
N1A C2A H2A 118.3 . .
C3A C2A H2A 118.3 . .
C4A C3A C2A 118.5(2) . .
C4A C3A H3A 120.8 . .
C2A C3A H3A 120.8 . .
C5A C4A C3A 119.0(2) . .
C5A C4A H4A 120.5 . .
C3A C4A H4A 120.5 . .
C4A C5A C6A 118.9(2) . .
C4A C5A H5A 120.5 . .
C6A C5A H5A 120.5 . .
N1A C6A C5A 122.6(2) . .
N1A C6A C7A 115.1(2) . .
C5A C6A C7A 122.2(2) . .
N8A C7A C6A 117.8(2) . .
N8A C7A H7A 121.1 . .
C6A C7A H7A 121.1 . .
C10A C9A N8A 125.3(2) . .
C10A C9A C9A 120.01(14) . 2_656
N8A C9A C9A 114.68(12) . 2_656
C11A C10A C9A 119.3(2) . .
C11A C10A H10A 120.4 . .
C9A C10A H10A 120.4 . .
C10A C11A C11A 120.70(14) . 2_656
C10A C11A H11A 119.6 . .
C11A C11A H11A 119.6 2_656 .
C2A N1A C6A 117.4(2) . .
C2A N1A Fe1 127.41(15) . .
C6A N1A Fe1 115.10(15) . .
C7A N8A C9A 123.2(2) . .
C7A N8A Fe1 117.97(16) . .
C9A N8A Fe1 118.79(14) . .

loop_
_geom_bond_atom_site_label_1
_geom_bond_atom_site_label_2
_geom_bond_distance
_geom_bond_site_symmetry_2
Cl1 Fe1 2.4469(5) .
Fe1 N8A 2.1740(19) 2_656
Fe1 N8A 2.1740(19) .
Fe1 N1A 2.2202(19) 2_656
Fe1 N1A 2.2202(19) .
Fe1 Cl1 2.4469(5) 2_656
C2A N1A 1.330(3) .
C2A C3A 1.394(3) .
C2A H2A 0.9500 .
C3A C4A 1.383(3) .
C3A H3A 0.9500 .
C4A C5A 1.383(3) .
C4A H4A 0.9500 .
C5A C6A 1.389(3) .
C5A H5A 0.9500 .
C6A N1A 1.357(3) .
C6A C7A 1.459(3) .
C7A N8A 1.285(3) .
C7A H7A 0.9500 .
C9A C10A 1.399(3) .
C9A N8A 1.409(3) .
C9A C9A 1.410(5) 2_656
C10A C11A 1.384(3) .
C10A H10A 0.9500 .
C11A C11A 1.395(5) 2_656
C11A H11A 0.9500 .

loop_
_geom_torsion_atom_site_label_1
_geom_torsion_atom_site_label_2
_geom_torsion_atom_site_label_3
_geom_torsion_atom_site_label_4
_geom_torsion
_geom_torsion_site_symmetry_1
_geom_torsion_site_symmetry_4
N1A C2A C3A C4A -0.4(3) . .
C2A C3A C4A C5A -0.8(3) . .
C3A C4A C5A C6A 1.0(3) . .
C4A C5A C6A N1A -0.1(3) . .
C4A C5A C6A C7A 179.8(2) . .
N1A C6A C7A N8A -0.7(3) . .
C5A C6A C7A N8A 179.4(2) . .
N8A C9A C10A C11A 178.8(2) . .
C9A C9A C10A C11A 0.4(4) 2_656 .
C9A C10A C11A C11A 0.8(4) . 2_656
C3A C2A N1A C6A 1.3(3) . .
C3A C2A N1A Fe1 -176.43(16) . .
C5A C6A N1A C2A -1.0(3) . .
C7A C6A N1A C2A 179.1(2) . .
C5A C6A N1A Fe1 176.98(17) . .
C7A C6A N1A Fe1 -2.9(2) . .
C6A C7A N8A C9A -177.5(2) . .
C6A C7A N8A Fe1 4.1(3) . .
C10A C9A N8A C7A 1.7(4) . .
C9A C9A N8A C7A -179.8(2) 2_656 .
C10A C9A N8A Fe1 180.00(17) . .
C9A C9A N8A Fe1 -1.5(3) 2_656 .
